data_7205262
loop_
_publ_author_name
'Chen, Yang'
'Yang, Zhou'
'Guo, Cheng-Xin'
'Ni, Chun-Yan'
'Li, Hong-Xi'
'Ren, Zhi-Gang'
'Lang, Jian-Ping'

_publ_section_title
;
 Using alcohols as alkylation reagents for 4-cyanopyridinium and
 N,N&#x2032;-dialkyl-4,4&#x2032;-bipyridinium and their one-dimensional
 iodoplumbates
;
_journal_issue 1
_journal_name_full CrystEngComm
_journal_page_first 243
_journal_paper_doi 10.1039/c0ce00309c
_journal_volume 13
_journal_year 2011
_chemical_formula_moiety 'C9 H11 N2, I3 Pb'
_chemical_formula_sum 'C9 H11 I3 N2 Pb'
_chemical_formula_weight 735.10
_chemical_name_systematic
;
?
;
_space_group_IT_number 14
_symmetry_cell_setting monoclinic
_symmetry_space_group_name_Hall '-P 2ybc'
_symmetry_space_group_name_H-M 'P 1 21/c 1'
_atom_sites_solution_hydrogens geom
_atom_sites_solution_primary direct
_atom_sites_solution_secondary difmap
_cell_angle_alpha 90.00
_cell_angle_beta 97.655(4)
_cell_angle_gamma 90.00
_cell_formula_units_Z 4
_cell_length_a 7.8610(11)
_cell_length_b 12.7769(19)
_cell_length_c 16.133(2)
_cell_measurement_reflns_used 6671
_cell_measurement_temperature 223(2)
_cell_measurement_theta_max 27.5087
_cell_measurement_theta_min 3.0058
_cell_volume 1605.9(4)
_computing_cell_refinement 'CrystalClear, Ver. 1.30 (Rigaku/MSC, 2001)'
_computing_data_collection 'CrystalClear, Ver. 1.30 (Rigaku/MSC, 2001)'
_computing_data_reduction 'CrystalStructure, Ver. 3.60 (Rigaku/MSC, 2004)'
_computing_molecular_graphics 'ORTEPII (Johnson, 1976)'
_computing_publication_material SHELXL97
_computing_structure_refinement 'SHELXL-97 (Sheldrick, 1997)'
_computing_structure_solution 'SHELXS-97 (Sheldrick, 1990)'
_diffrn_ambient_temperature 223(2)
_diffrn_measured_fraction_theta_full 0.985
_diffrn_measured_fraction_theta_max 0.985
_diffrn_measurement_device_type 'Rigaku MercuryCCD area detector'
_diffrn_measurement_method \w
_diffrn_radiation_monochromator graphite
_diffrn_radiation_source 'fine-focus sealed tube'
_diffrn_radiation_type MoK\a
_diffrn_radiation_wavelength 0.71073
_diffrn_reflns_av_R_equivalents 0.0452
_diffrn_reflns_av_sigmaI/netI 0.0668
_diffrn_reflns_limit_h_max 9
_diffrn_reflns_limit_h_min -10
_diffrn_reflns_limit_k_max 16
_diffrn_reflns_limit_k_min -15
_diffrn_reflns_limit_l_max 20
_diffrn_reflns_limit_l_min -16
_diffrn_reflns_number 9048
_diffrn_reflns_theta_full 27.53
_diffrn_reflns_theta_max 27.48
_diffrn_reflns_theta_min 3.01
_diffrn_standards_decay_% 0
_diffrn_standards_interval_count 0
_diffrn_standards_interval_time 0
_diffrn_standards_number 0
_exptl_absorpt_coefficient_mu 16.249
_exptl_absorpt_correction_T_max 0.377
_exptl_absorpt_correction_T_min 0.276
_exptl_absorpt_correction_type multi-scan
_exptl_absorpt_process_details 'Jacobson, R. (1998) Private communication to Rigaku Company, Tokyo, Japan.'
_exptl_crystal_colour Yellow
_exptl_crystal_density_diffrn 3.040
_exptl_crystal_density_method 'not measured'
_exptl_crystal_description Rod
_exptl_crystal_F_000 1280
_exptl_crystal_size_max 0.11
_exptl_crystal_size_mid 0.07
_exptl_crystal_size_min 0.06
_refine_diff_density_max 2.710
_refine_diff_density_min -2.232
_refine_diff_density_rms 0.544
_refine_ls_extinction_method none
_refine_ls_goodness_of_fit_ref 1.153
_refine_ls_hydrogen_treatment constr
_refine_ls_matrix_type full
_refine_ls_number_parameters 140
_refine_ls_number_reflns 3651
_refine_ls_number_restraints 0
_refine_ls_restrained_S_all 1.153
_refine_ls_R_factor_all 0.0948
_refine_ls_R_factor_gt 0.0650
_refine_ls_shift/su_max 0.000
_refine_ls_shift/su_mean 0.000
_refine_ls_structure_factor_coef Fsqd
_refine_ls_weighting_details 'calc w=1/[\s^2^(Fo^2^)+(0.1562P)^2^+0.0000P] where P=(Fo^2^+2Fc^2^)/3'
_refine_ls_weighting_scheme calc
_refine_ls_wR_factor_gt 0.2498
_refine_ls_wR_factor_ref 0.2694
_reflns_number_gt 2354
_reflns_number_total 3651
_reflns_threshold_expression >2sigma(I)
_cod_data_source_file C0CE00309C.TXT
_cod_data_source_block 2
_cod_depositor_comments
;
The following automatic conversions were performed:
'_symmetry_cell_setting' value 'Monoclinic' changed to 'monoclinic'
according to '/home/saulius/struct/CIF-dictionaries/cif_core.dic'
dictionary named 'cif_core.dic' version 2.4.1 from
2010-06-29.

'_exptl_absorpt_correction_type' value 'Multi-scan' changed
to 'multi-scan' according to
'/home/saulius/struct/CIF-dictionaries/cif_core.dic' dictionary named
'cif_core.dic' version 2.4.1 from 2010-06-29.

Automatic conversion script
Id: cif_fix_enum 1555 2011-01-17 13:19:09Z saulius 
;
_cod_original_cell_volume 1606.0(4)
_cod_original_sg_symbol_H-M 'P 21/c'
_cod_database_code 7205262

loop_
_symmetry_equiv_pos_as_xyz
'x, y, z'
'-x, y+1/2, -z+1/2'
'-x, -y, -z'
'x, -y-1/2, z-1/2'

loop_
_atom_site_label
_atom_site_type_symbol
_atom_site_fract_x
_atom_site_fract_y
_atom_site_fract_z
_atom_site_U_iso_or_equiv
_atom_site_adp_type
_atom_site_occupancy
_atom_site_symmetry_multiplicity
_atom_site_calc_flag
_atom_site_refinement_flags
_atom_site_disorder_assembly
_atom_site_disorder_group
Pb1 Pb 0.5000 0.5000 0.5000 0.0324(3) Uani 1 2 d S . .
Pb2 Pb 1.0000 0.5000 0.5000 0.0318(3) Uani 1 2 d S . .
I1 I 0.75521(19) 0.69762(11) 0.51180(9) 0.0398(4) Uani 1 1 d . . .
I2 I 0.78502(18) 0.38397(12) 0.63203(9) 0.0386(4) Uani 1 1 d . . .
I3 I 0.70904(19) 0.41481(12) 0.35511(9) 0.0396(4) Uani 1 1 d . . .
N1 N 0.694(3) 0.8931(16) 0.3179(11) 0.044(5) Uani 1 1 d . . .
N2 N 0.832(4) 0.5474(19) 0.1550(15) 0.064(7) Uani 1 1 d . . .
C1 C 0.843(3) 0.8847(18) 0.2807(15) 0.046(6) Uani 1 1 d . . .
H1 H 0.9171 0.9427 0.2814 0.055 Uiso 1 1 calc R . .
C2 C 0.884(3) 0.796(2) 0.2439(14) 0.049(6) Uani 1 1 d . . .
H2 H 0.9892 0.7901 0.2224 0.058 Uiso 1 1 calc R . .
C3 C 0.773(3) 0.7126(18) 0.2377(15) 0.042(5) Uani 1 1 d . . .
C4 C 0.623(3) 0.7200(19) 0.2770(13) 0.040(5) Uani 1 1 d . . .
H4 H 0.5473 0.6628 0.2774 0.048 Uiso 1 1 calc R . .
C5 C 0.590(3) 0.8119(17) 0.3140(14) 0.039(5) Uani 1 1 d . . .
H5 H 0.4883 0.8178 0.3382 0.046 Uiso 1 1 calc R . .
C6 C 0.807(3) 0.617(2) 0.1954(15) 0.044(5) Uani 1 1 d . . .
C7 C 0.658(4) 0.993(2) 0.3555(18) 0.059(8) Uani 1 1 d . . .
H7A H 0.5356 0.9974 0.3601 0.071 Uiso 1 1 calc R . .
H7B H 0.6853 1.0497 0.3181 0.071 Uiso 1 1 calc R . .
C8 C 0.758(4) 1.011(2) 0.4405(19) 0.063(8) Uani 1 1 d . . .
H8A H 0.8811 1.0095 0.4363 0.076 Uiso 1 1 calc R . .
H8B H 0.7328 0.9550 0.4783 0.076 Uiso 1 1 calc R . .
C9 C 0.713(6) 1.116(2) 0.477(2) 0.090(12) Uani 1 1 d . . .
H9A H 0.7798 1.1251 0.5314 0.135 Uiso 1 1 calc R . .
H9B H 0.5918 1.1171 0.4824 0.135 Uiso 1 1 calc R . .
H9C H 0.7391 1.1718 0.4399 0.135 Uiso 1 1 calc R . .

loop_
_atom_site_aniso_label
_atom_site_aniso_U_11
_atom_site_aniso_U_22
_atom_site_aniso_U_33
_atom_site_aniso_U_23
_atom_site_aniso_U_13
_atom_site_aniso_U_12
Pb1 0.0263(6) 0.0395(6) 0.0315(6) -0.0004(5) 0.0041(4) 0.0009(4)
Pb2 0.0259(6) 0.0367(6) 0.0326(6) 0.0013(5) 0.0035(4) 0.0003(4)
I1 0.0469(9) 0.0327(7) 0.0384(8) -0.0006(5) 0.0000(6) 0.0028(6)
I2 0.0327(7) 0.0459(8) 0.0369(8) 0.0096(6) 0.0038(6) -0.0002(6)
I3 0.0348(7) 0.0501(8) 0.0339(8) -0.0076(6) 0.0044(6) 0.0002(6)
N1 0.060(13) 0.049(11) 0.021(9) 0.007(8) -0.003(9) 0.006(10)
N2 0.092(19) 0.056(13) 0.046(14) -0.004(11) 0.016(13) 0.024(14)
C1 0.059(15) 0.038(12) 0.038(13) 0.009(10) -0.007(11) -0.014(11)
C2 0.053(14) 0.063(16) 0.029(12) 0.013(11) 0.003(10) -0.012(12)
C3 0.041(13) 0.038(11) 0.046(14) 0.008(10) 0.006(10) -0.003(10)
C4 0.039(12) 0.061(14) 0.019(10) -0.002(9) -0.002(9) -0.016(11)
C5 0.038(12) 0.049(12) 0.033(11) -0.002(10) 0.018(9) -0.004(10)
C6 0.030(11) 0.063(15) 0.040(13) 0.002(12) 0.007(10) 0.003(11)
C7 0.071(19) 0.060(16) 0.046(16) 0.007(13) 0.004(14) 0.022(15)
C8 0.09(2) 0.043(13) 0.060(18) -0.002(12) 0.020(16) 0.002(15)
C9 0.15(4) 0.043(15) 0.08(2) -0.002(15) 0.05(2) -0.01(2)

loop_
_atom_type_symbol
_atom_type_description
_atom_type_scat_dispersion_real
_atom_type_scat_dispersion_imag
_atom_type_scat_source
C C 0.0033 0.0016 'International Tables Vol C Tables 4.2.6.8 and 6.1.1.4'
H H 0.0000 0.0000 'International Tables Vol C Tables 4.2.6.8 and 6.1.1.4'
N N 0.0061 0.0033 'International Tables Vol C Tables 4.2.6.8 and 6.1.1.4'
I I -0.4742 1.8119 'International Tables Vol C Tables 4.2.6.8 and 6.1.1.4'
Pb Pb -3.3944 10.1111 'International Tables Vol C Tables 4.2.6.8 and 6.1.1.4'

loop_
_geom_angle_atom_site_label_1
_geom_angle_atom_site_label_2
_geom_angle_atom_site_label_3
_geom_angle
_geom_angle_site_symmetry_1
_geom_angle_site_symmetry_3
_geom_angle_publ_flag
I1 Pb1 I1 180.0 . 3_666 ?
I1 Pb1 I3 93.80(4) . 3_666 ?
I1 Pb1 I3 86.20(4) 3_666 3_666 ?
I1 Pb1 I3 86.20(4) . . ?
I1 Pb1 I3 93.80(4) 3_666 . ?
I3 Pb1 I3 180.0 3_666 . ?
I1 Pb1 I2 92.93(4) . 3_666 ?
I1 Pb1 I2 87.08(4) 3_666 3_666 ?
I3 Pb1 I2 86.99(4) 3_666 3_666 ?
I3 Pb1 I2 93.01(4) . 3_666 ?
I1 Pb1 I2 87.08(4) . . ?
I1 Pb1 I2 92.92(4) 3_666 . ?
I3 Pb1 I2 93.01(4) 3_666 . ?
I3 Pb1 I2 86.99(4) . . ?
I2 Pb1 I2 180.0 3_666 . ?
I1 Pb2 I1 180.0 . 3_766 ?
I1 Pb2 I3 86.30(4) . . ?
I1 Pb2 I3 93.70(4) 3_766 . ?
I1 Pb2 I3 93.70(4) . 3_766 ?
I1 Pb2 I3 86.30(4) 3_766 3_766 ?
I3 Pb2 I3 180.0 . 3_766 ?
I1 Pb2 I2 92.78(4) . 3_766 ?
I1 Pb2 I2 87.22(4) 3_766 3_766 ?
I3 Pb2 I2 93.40(4) . 3_766 ?
I3 Pb2 I2 86.60(4) 3_766 3_766 ?
I1 Pb2 I2 87.22(4) . . ?
I1 Pb2 I2 92.78(4) 3_766 . ?
I3 Pb2 I2 86.60(4) . . ?
I3 Pb2 I2 93.40(4) 3_766 . ?
I2 Pb2 I2 180.00(5) 3_766 . ?
Pb2 I1 Pb1 75.63(3) . . ?
Pb1 I2 Pb2 74.60(3) . . ?
Pb1 I3 Pb2 75.03(3) . . ?
C5 N1 C1 118(2) . . ?
C5 N1 C7 124(2) . . ?
C1 N1 C7 118(2) . . ?
C2 C1 N1 121(2) . . ?
C2 C1 H1 119.3 . . ?
N1 C1 H1 119.3 . . ?
C1 C2 C3 120(3) . . ?
C1 C2 H2 120.0 . . ?
C3 C2 H2 120.0 . . ?
C2 C3 C4 119(2) . . ?
C2 C3 C6 122(2) . . ?
C4 C3 C6 119(2) . . ?
C5 C4 C3 118(2) . . ?
C5 C4 H4 121.0 . . ?
C3 C4 H4 121.0 . . ?
N1 C5 C4 124(2) . . ?
N1 C5 H5 118.2 . . ?
C4 C5 H5 118.2 . . ?
N2 C6 C3 173(3) . . ?
N1 C7 C8 114(2) . . ?
N1 C7 H7A 108.7 . . ?
C8 C7 H7A 108.7 . . ?
N1 C7 H7B 108.7 . . ?
C8 C7 H7B 108.7 . . ?
H7A C7 H7B 107.6 . . ?
C7 C8 C9 112(3) . . ?
C7 C8 H8A 109.3 . . ?
C9 C8 H8A 109.3 . . ?
C7 C8 H8B 109.3 . . ?
C9 C8 H8B 109.3 . . ?
H8A C8 H8B 108.0 . . ?
C8 C9 H9A 109.5 . . ?
C8 C9 H9B 109.5 . . ?
H9A C9 H9B 109.5 . . ?
C8 C9 H9C 109.5 . . ?
H9A C9 H9C 109.5 . . ?
H9B C9 H9C 109.5 . . ?

loop_
_geom_bond_atom_site_label_1
_geom_bond_atom_site_label_2
_geom_bond_distance
_geom_bond_site_symmetry_2
_geom_bond_publ_flag
Pb1 I1 3.2148(15) . ?
Pb1 I1 3.2148(15) 3_666 ?
Pb1 I3 3.2207(15) 3_666 ?
Pb1 I3 3.2207(15) . ?
Pb1 I2 3.2378(14) 3_666 ?
Pb1 I2 3.2378(14) . ?
Pb2 I1 3.1957(15) . ?
Pb2 I1 3.1957(15) 3_766 ?
Pb2 I3 3.2336(14) . ?
Pb2 I3 3.2336(14) 3_766 ?
Pb2 I2 3.2480(15) 3_766 ?
Pb2 I2 3.2480(15) . ?
N1 C5 1.31(3) . ?
N1 C1 1.39(3) . ?
N1 C7 1.46(3) . ?
N2 C6 1.13(3) . ?
C1 C2 1.34(4) . ?
C1 H1 0.9400 . ?
C2 C3 1.37(3) . ?
C2 H2 0.9400 . ?
C3 C4 1.42(3) . ?
C3 C6 1.44(3) . ?
C4 C5 1.36(3) . ?
C4 H4 0.9400 . ?
C5 H5 0.9400 . ?
C7 C8 1.50(4) . ?
C7 H7A 0.9800 . ?
C7 H7B 0.9800 . ?
C8 C9 1.52(4) . ?
C8 H8A 0.9800 . ?
C8 H8B 0.9800 . ?
C9 H9A 0.9700 . ?
C9 H9B 0.9700 . ?
C9 H9C 0.9700 . ?
